data_7028635
loop_
_publ_author_name
'Rong, Yi'
'Palmer, Joshua H.'
'Parkin, Gerard'

_publ_section_title
;
 Benzannulated tris(2-mercapto-1-imidazolyl)hydroborato ligands:
 tetradentate \k4-S3H binding and access to monomeric monovalent thallium
 in an [S3] coordination environment.
;
_journal_issue 3
_journal_name_full 'Dalton transactions (Cambridge, England : 2003)'
_journal_page_first 1397
_journal_page_last 1407
_journal_paper_doi 10.1039/c3dt52418c
_journal_volume 43
_journal_year 2014
_chemical_formula_sum 'C24 H22 B N6 S3 Tl'
_chemical_formula_weight 705.84
_chemical_name_systematic
; 
 ? 
;
_space_group_IT_number 14
_symmetry_cell_setting monoclinic
_symmetry_space_group_name_Hall '-P 2yn'
_symmetry_space_group_name_H-M 'P 1 21/n 1'
_atom_sites_solution_hydrogens geom
_atom_sites_solution_primary direct
_atom_sites_solution_secondary difmap
_audit_creation_method SHELXL-97
_cell_angle_alpha 90.00
_cell_angle_beta 94.2250(10)
_cell_angle_gamma 90.00
_cell_formula_units_Z 4
_cell_length_a 9.3299(7)
_cell_length_b 12.4112(10)
_cell_length_c 21.2348(17)
_cell_measurement_reflns_used 8318
_cell_measurement_temperature 150(2)
_cell_measurement_theta_max 28.54
_cell_measurement_theta_min 2.33
_cell_volume 2452.2(3)
_computing_cell_refinement 'Bruker SAINT'
_computing_data_collection 'Bruker APEX2'
_computing_data_reduction 'Bruker SAINT'
_computing_molecular_graphics 'Bruker SHELXTL'
_computing_publication_material 'Bruker SHELXTL'
_computing_structure_refinement 'SHELXL-97 (Sheldrick, 2008)'
_computing_structure_solution 'SHELXS-97 (Sheldrick, 2008)'
_diffrn_ambient_temperature 150(2)
_diffrn_measured_fraction_theta_full 0.997
_diffrn_measured_fraction_theta_max 0.997
_diffrn_measurement_device_type 'Bruker APEX-II CCD'
_diffrn_measurement_method '\f and \w scans'
_diffrn_radiation_monochromator graphite
_diffrn_radiation_source 'fine-focus sealed tube'
_diffrn_radiation_type MoK\a
_diffrn_radiation_wavelength 0.71073
_diffrn_reflns_av_R_equivalents 0.1004
_diffrn_reflns_av_sigmaI/netI 0.0805
_diffrn_reflns_limit_h_max 13
_diffrn_reflns_limit_h_min -13
_diffrn_reflns_limit_k_max 17
_diffrn_reflns_limit_k_min -17
_diffrn_reflns_limit_l_max 30
_diffrn_reflns_limit_l_min -30
_diffrn_reflns_number 39361
_diffrn_reflns_theta_full 30.65
_diffrn_reflns_theta_max 30.65
_diffrn_reflns_theta_min 1.90
_exptl_absorpt_coefficient_mu 6.869
_exptl_absorpt_correction_T_max 0.7707
_exptl_absorpt_correction_T_min 0.7252
_exptl_absorpt_correction_type empirical
_exptl_absorpt_process_details sadabs
_exptl_crystal_colour COLORLESS
_exptl_crystal_density_diffrn 1.912
_exptl_crystal_density_method 'not measured'
_exptl_crystal_description PLATE
_exptl_crystal_F_000 1368
_exptl_crystal_size_max 0.05
_exptl_crystal_size_mid 0.05
_exptl_crystal_size_min 0.04
_refine_diff_density_max 1.317
_refine_diff_density_min -0.957
_refine_diff_density_rms 0.195
_refine_ls_extinction_method none
_refine_ls_goodness_of_fit_ref 1.019
_refine_ls_hydrogen_treatment mixed
_refine_ls_matrix_type full
_refine_ls_number_parameters 322
_refine_ls_number_reflns 7560
_refine_ls_number_restraints 0
_refine_ls_restrained_S_all 1.019
_refine_ls_R_factor_all 0.0869
_refine_ls_R_factor_gt 0.0435
_refine_ls_shift/su_max 0.000
_refine_ls_shift/su_mean 0.000
_refine_ls_structure_factor_coef Fsqd
_refine_ls_weighting_details 'calc w=1/[\s^2^(Fo^2^)+(0.0268P)^2^+0.0000P] where P=(Fo^2^+2Fc^2^)/3'
_refine_ls_weighting_scheme calc
_refine_ls_wR_factor_gt 0.0727
_refine_ls_wR_factor_ref 0.0850
_reflns_number_gt 4961
_reflns_number_total 7560
_reflns_threshold_expression >2sigma(I)
_cod_data_source_file c3dt52418c.txt
_cod_data_source_block tmbzs10
_cod_depositor_comments
;
The following automatic conversions were performed:

'_symmetry_cell_setting' value 'Monoclinic' changed to 'monoclinic'
according to
/usr/data/users/saulius/automatic-downloads/current/RSC/lib/dictionaries/cif_core.dic
dictionary named 'cif_core.dic' version 2.4.2 from
2011-04-26.

'_exptl_absorpt_correction_type' value 'EMPIRICAL'
changed to 'empirical' according to
/usr/data/users/saulius/automatic-downloads/current/RSC/lib/dictionaries/cif_core.dic
dictionary named 'cif_core.dic' version 2.4.2 from 2011-04-26.

Automatic conversion script
Id: cif_fix_values 2281 2013-09-26 08:29:07Z andrius 
;
_cod_original_sg_symbol_H-M P2(1)/n
_cod_database_code 7028635

loop_
_symmetry_equiv_pos_as_xyz
'x, y, z'
'-x+1/2, y+1/2, -z+1/2'
'-x, -y, -z'
'x-1/2, -y-1/2, z-1/2'

loop_
_atom_site_label
_atom_site_type_symbol
_atom_site_fract_x
_atom_site_fract_y
_atom_site_fract_z
_atom_site_U_iso_or_equiv
_atom_site_adp_type
_atom_site_occupancy
_atom_site_symmetry_multiplicity
_atom_site_calc_flag
_atom_site_refinement_flags
Tl Tl 0.27144(2) 0.150025(16) 0.232249(9) 0.02579(6) Uani 1 1 d .
B B 0.1278(6) 0.2963(4) 0.4051(3) 0.0175(11) Uani 1 1 d .
H H 0.084(5) 0.318(4) 0.448(2) 0.021 Uiso 1 1 d .
S1 S -0.02637(14) 0.19411(11) 0.26293(6) 0.0241(3) Uani 1 1 d .
S2 S 0.31131(14) 0.38592(10) 0.28004(6) 0.0219(3) Uani 1 1 d .
S3 S 0.36973(14) 0.10207(11) 0.36329(6) 0.0237(3) Uani 1 1 d .
N11 N 0.0326(4) 0.3523(3) 0.35245(17) 0.0158(8) Uani 1 1 d .
N12 N -0.0836(4) 0.4074(3) 0.26359(19) 0.0199(9) Uani 1 1 d .
N21 N 0.2857(4) 0.3352(3) 0.40527(18) 0.0155(8) Uani 1 1 d .
N22 N 0.4984(4) 0.3931(3) 0.38226(18) 0.0190(9) Uani 1 1 d .
N31 N 0.1120(4) 0.1723(3) 0.40307(18) 0.0183(9) Uani 1 1 d .
N32 N 0.1345(4) -0.0038(3) 0.39586(18) 0.0183(9) Uani 1 1 d .
C11 C -0.0222(5) 0.3189(4) 0.2940(2) 0.0185(10) Uani 1 1 d .
C12 C 0.0041(5) 0.4615(4) 0.3585(2) 0.0162(10) Uani 1 1 d .
C13 C 0.0333(5) 0.5326(4) 0.4081(2) 0.0191(10) Uani 1 1 d .
H13A H 0.0838 0.5101 0.4463 0.023 Uiso 1 1 calc R
C14 C -0.0134(6) 0.6365(4) 0.3998(3) 0.0244(11) Uani 1 1 d .
H14A H 0.0056 0.6867 0.4332 0.029 Uiso 1 1 calc R
C15 C -0.0875(5) 0.6712(4) 0.3445(3) 0.0277(12) Uani 1 1 d .
H15A H -0.1182 0.7441 0.3411 0.033 Uiso 1 1 calc R
C16 C -0.1179(5) 0.6017(4) 0.2939(2) 0.0227(11) Uani 1 1 d .
H16A H -0.1686 0.6246 0.2558 0.027 Uiso 1 1 calc R
C17 C -0.0691(5) 0.4965(4) 0.3028(2) 0.0189(10) Uani 1 1 d .
C18 C -0.1521(6) 0.4097(4) 0.2010(2) 0.0257(12) Uani 1 1 d .
H18A H -0.1619 0.3360 0.1847 0.039 Uiso 1 1 calc R
H18B H -0.0937 0.4522 0.1736 0.039 Uiso 1 1 calc R
H18C H -0.2474 0.4425 0.2019 0.039 Uiso 1 1 calc R
C21 C 0.3637(5) 0.3697(4) 0.3576(2) 0.0174(10) Uani 1 1 d .
C22 C 0.3757(5) 0.3344(4) 0.4609(2) 0.0184(10) Uani 1 1 d .
C23 C 0.3504(5) 0.3065(4) 0.5223(2) 0.0202(10) Uani 1 1 d .
H23A H 0.2595 0.2802 0.5328 0.024 Uiso 1 1 calc R
C24 C 0.4639(6) 0.3186(4) 0.5678(2) 0.0267(12) Uani 1 1 d .
H24A H 0.4499 0.3000 0.6103 0.032 Uiso 1 1 calc R
C25 C 0.5969(6) 0.3570(4) 0.5533(2) 0.0257(11) Uani 1 1 d .
H25A H 0.6720 0.3646 0.5857 0.031 Uiso 1 1 calc R
C26 C 0.6210(5) 0.3845(4) 0.4915(2) 0.0225(11) Uani 1 1 d .
H26A H 0.7119 0.4109 0.4811 0.027 Uiso 1 1 calc R
C27 C 0.5092(5) 0.3724(4) 0.4459(2) 0.0182(10) Uani 1 1 d .
C28 C 0.6156(5) 0.4318(4) 0.3471(3) 0.0294(13) Uani 1 1 d .
H28A H 0.5778 0.4809 0.3137 0.044 Uiso 1 1 calc R
H28B H 0.6627 0.3705 0.3280 0.044 Uiso 1 1 calc R
H28C H 0.6855 0.4700 0.3756 0.044 Uiso 1 1 calc R
C31 C 0.2024(5) 0.0918(4) 0.3881(2) 0.0164(10) Uani 1 1 d .
C32 C -0.0170(5) 0.1253(4) 0.4192(2) 0.0187(10) Uani 1 1 d .
C33 C -0.1438(5) 0.1715(4) 0.4357(2) 0.0223(11) Uani 1 1 d .
H33A H -0.1551 0.2475 0.4375 0.027 Uiso 1 1 calc R
C34 C -0.2531(5) 0.1026(4) 0.4493(2) 0.0249(11) Uani 1 1 d .
H34A H -0.3422 0.1319 0.4600 0.030 Uiso 1 1 calc R
C35 C -0.2364(6) -0.0092(4) 0.4478(2) 0.0269(12) Uani 1 1 d .
H35A H -0.3130 -0.0543 0.4586 0.032 Uiso 1 1 calc R
C36 C -0.1106(6) -0.0550(4) 0.4308(2) 0.0249(11) Uani 1 1 d .
H36A H -0.0986 -0.1309 0.4299 0.030 Uiso 1 1 calc R
C37 C -0.0017(5) 0.0144(4) 0.4152(2) 0.0182(10) Uani 1 1 d .
C38 C 0.1959(6) -0.1100(4) 0.3856(2) 0.0268(12) Uani 1 1 d .
H38A H 0.2866 -0.1019 0.3656 0.040 Uiso 1 1 calc R
H38B H 0.1285 -0.1524 0.3581 0.040 Uiso 1 1 calc R
H38C H 0.2137 -0.1468 0.4262 0.040 Uiso 1 1 calc R

loop_
_atom_site_aniso_label
_atom_site_aniso_U_11
_atom_site_aniso_U_22
_atom_site_aniso_U_33
_atom_site_aniso_U_23
_atom_site_aniso_U_13
_atom_site_aniso_U_12
Tl 0.02696(11) 0.02816(11) 0.02296(10) -0.00075(10) 0.00664(7) 0.00108(10)
B 0.016(3) 0.015(3) 0.022(3) 0.002(2) 0.001(2) -0.001(2)
S1 0.0233(7) 0.0244(7) 0.0246(7) -0.0069(5) 0.0016(5) -0.0034(5)
S2 0.0249(7) 0.0236(6) 0.0174(6) 0.0029(5) 0.0029(5) -0.0018(5)
S3 0.0203(6) 0.0230(7) 0.0286(7) 0.0004(5) 0.0067(5) 0.0023(5)
N11 0.0130(18) 0.0175(19) 0.0171(19) -0.0006(17) 0.0030(15) -0.0027(17)
N12 0.015(2) 0.023(2) 0.022(2) 0.0030(18) -0.0010(16) -0.0025(17)
N21 0.0150(19) 0.015(2) 0.0167(19) 0.0035(16) 0.0013(15) 0.0012(16)
N22 0.017(2) 0.025(2) 0.015(2) -0.0032(17) 0.0048(16) -0.0012(17)
N31 0.016(2) 0.020(2) 0.020(2) 0.0030(16) 0.0021(16) -0.0008(16)
N32 0.024(2) 0.014(2) 0.017(2) -0.0004(16) 0.0026(17) 0.0024(17)
C11 0.012(2) 0.023(3) 0.021(3) 0.001(2) 0.0039(19) -0.0036(19)
C12 0.012(2) 0.014(2) 0.024(3) 0.0006(19) 0.0017(19) -0.0018(18)
C13 0.019(2) 0.021(3) 0.017(2) 0.004(2) 0.0002(19) 0.002(2)
C14 0.028(3) 0.016(3) 0.030(3) -0.004(2) 0.004(2) -0.001(2)
C15 0.022(3) 0.026(3) 0.035(3) 0.005(2) 0.004(2) 0.008(2)
C16 0.016(3) 0.023(3) 0.029(3) 0.007(2) 0.000(2) 0.001(2)
C17 0.011(2) 0.023(3) 0.022(3) 0.002(2) 0.0014(19) 0.001(2)
C18 0.027(3) 0.031(3) 0.019(3) 0.003(2) -0.005(2) -0.003(2)
C21 0.019(2) 0.016(3) 0.017(2) -0.0002(18) 0.0033(19) 0.0000(19)
C22 0.019(2) 0.015(2) 0.021(2) -0.0004(19) 0.0001(19) 0.0005(19)
C23 0.017(2) 0.018(2) 0.025(3) 0.003(2) -0.001(2) -0.001(2)
C24 0.030(3) 0.029(3) 0.019(3) 0.002(2) -0.008(2) 0.002(2)
C25 0.026(3) 0.023(3) 0.026(3) -0.004(2) -0.010(2) 0.003(2)
C26 0.015(2) 0.026(3) 0.027(3) -0.003(2) 0.002(2) 0.001(2)
C27 0.016(2) 0.017(3) 0.022(2) -0.0035(19) 0.0027(19) 0.0025(18)
C28 0.019(3) 0.036(3) 0.034(3) -0.001(3) 0.010(2) -0.007(2)
C31 0.021(3) 0.015(2) 0.013(2) -0.0032(18) 0.0035(19) 0.0043(19)
C32 0.017(2) 0.025(3) 0.015(2) 0.0026(19) 0.0024(19) -0.006(2)
C33 0.025(3) 0.021(3) 0.021(3) 0.001(2) 0.001(2) 0.002(2)
C34 0.019(3) 0.031(3) 0.025(3) -0.003(2) 0.003(2) -0.003(2)
C35 0.028(3) 0.037(3) 0.015(3) 0.003(2) -0.001(2) -0.014(2)
C36 0.035(3) 0.022(3) 0.017(3) -0.003(2) 0.003(2) -0.010(2)
C37 0.021(3) 0.019(2) 0.014(2) -0.0005(19) 0.0005(19) -0.005(2)
C38 0.038(3) 0.015(2) 0.028(3) 0.000(2) 0.005(2) 0.001(2)

loop_
_atom_type_symbol
_atom_type_description
_atom_type_scat_dispersion_real
_atom_type_scat_dispersion_imag
_atom_type_scat_source
C C 0.0033 0.0016 'International Tables Vol C Tables 4.2.6.8 and 6.1.1.4'
H H 0.0000 0.0000 'International Tables Vol C Tables 4.2.6.8 and 6.1.1.4'
B B 0.0013 0.0007 'International Tables Vol C Tables 4.2.6.8 and 6.1.1.4'
N N 0.0061 0.0033 'International Tables Vol C Tables 4.2.6.8 and 6.1.1.4'
S S 0.1246 0.1234 'International Tables Vol C Tables 4.2.6.8 and 6.1.1.4'
Tl Tl -2.8358 9.6688 'International Tables Vol C Tables 4.2.6.8 and 6.1.1.4'

loop_
_geom_angle_atom_site_label_1
_geom_angle_atom_site_label_2
_geom_angle_atom_site_label_3
_geom_angle
S3 Tl S1 93.55(4)
S3 Tl S2 81.94(3)
S1 Tl S2 81.11(3)
H B N11 105(3)
H B N31 104(3)
N11 B N31 112.4(4)
H B N21 110(3)
N11 B N21 111.0(4)
N31 B N21 113.5(4)
C11 S1 Tl 105.21(16)
C21 S2 Tl 102.96(16)
C31 S3 Tl 94.59(16)
C11 N11 C12 108.5(4)
C11 N11 B 132.5(4)
C12 N11 B 118.6(4)
C11 N12 C17 109.7(4)
C11 N12 C18 126.3(4)
C17 N12 C18 124.0(4)
C21 N21 C22 108.1(4)
C21 N21 B 131.1(4)
C22 N21 B 120.8(4)
C21 N22 C27 109.8(4)
C21 N22 C28 125.7(4)
C27 N22 C28 124.5(4)
C31 N31 C32 108.0(4)
C31 N31 B 132.7(4)
C32 N31 B 119.3(4)
C31 N32 C37 109.9(4)
C31 N32 C38 125.3(4)
C37 N32 C38 124.8(4)
N11 C11 N12 107.3(4)
N11 C11 S1 129.0(4)
N12 C11 S1 123.6(4)
C13 C12 N11 131.5(4)
C13 C12 C17 120.3(4)
N11 C12 C17 108.2(4)
C14 C13 C12 117.4(5)
C13 C14 C15 122.4(5)
C14 C15 C16 121.5(5)
C17 C16 C15 115.5(5)
N12 C17 C16 130.7(5)
N12 C17 C12 106.3(4)
C16 C17 C12 123.0(5)
N22 C21 N21 108.1(4)
N22 C21 S2 122.9(3)
N21 C21 S2 129.0(4)
C23 C22 C27 121.2(4)
C23 C22 N21 131.5(4)
C27 C22 N21 107.2(4)
C22 C23 C24 116.9(5)
C25 C24 C23 122.1(5)
C24 C25 C26 120.4(5)
C27 C26 C25 118.0(5)
N22 C27 C26 131.9(4)
N22 C27 C22 106.7(4)
C26 C27 C22 121.3(5)
N32 C31 N31 108.1(4)
N32 C31 S3 123.6(3)
N31 C31 S3 128.3(4)
C33 C32 C37 121.4(4)
C33 C32 N31 130.9(5)
C37 C32 N31 107.7(4)
C34 C33 C32 117.1(5)
C33 C34 C35 121.7(5)
C36 C35 C34 121.0(5)
C35 C36 C37 117.3(5)
N32 C37 C32 106.3(4)
N32 C37 C36 132.3(5)
C32 C37 C36 121.3(5)

loop_
_geom_bond_atom_site_label_1
_geom_bond_atom_site_label_2
_geom_bond_distance
Tl S3 2.9261(14)
Tl S1 2.9514(13)
Tl S2 3.1119(13)
B H 1.05(5)
B N11 1.541(7)
B N31 1.545(7)
B N21 1.550(6)
S1 C11 1.682(5)
S2 C21 1.695(5)
S3 C31 1.689(5)
N11 C11 1.372(6)
N11 C12 1.388(6)
N12 C11 1.377(6)
N12 C17 1.385(6)
N12 C18 1.432(6)
N21 C21 1.359(6)
N21 C22 1.399(6)
N22 C21 1.357(6)
N22 C27 1.373(6)
N22 C28 1.451(6)
N31 C31 1.361(6)
N31 C32 1.403(6)
N32 C31 1.360(6)
N32 C37 1.383(6)
N32 C38 1.460(6)
C12 C13 1.386(6)
C12 C17 1.391(6)
C13 C14 1.369(7)
C14 C15 1.387(7)
C15 C16 1.391(7)
C16 C17 1.391(7)
C22 C23 1.386(6)
C22 C27 1.390(6)
C23 C24 1.388(7)
C24 C25 1.386(7)
C25 C26 1.389(7)
C26 C27 1.379(7)
C32 C33 1.383(7)
C32 C37 1.386(7)
C33 C34 1.378(7)
C34 C35 1.397(7)
C35 C36 1.375(7)
C36 C37 1.391(7)
